data_4107126
loop_
_publ_author_name
'Marc-Etienne Moret'
'Jonas C. Peters'

_publ_section_title
;
 N2 Functionalization at Iron Metallaboratranes
;
_journal_name_full 'Journal of the American Chemical Society'
_journal_page_first 18118
_journal_page_last 18121
_journal_paper_doi 10.1021/ja208675p
_journal_volume 133
_journal_year 2011
_chemical_formula_sum 'C42 H70 B Fe N2 P3 Si2'
_chemical_formula_weight 818.75
_chemical_name_systematic
; 
 ? 
;
_space_group_IT_number 14
_symmetry_cell_setting monoclinic
_symmetry_space_group_name_Hall '-P 2ybc'
_symmetry_space_group_name_H-M 'P 1 21/c 1'
_atom_sites_solution_hydrogens geom
_atom_sites_solution_primary direct
_atom_sites_solution_secondary difmap
_audit_creation_method SHELXL-97
_cell_angle_alpha 90.00
_cell_angle_beta 116.834(2)
_cell_angle_gamma 90.00
_cell_formula_units_Z 4
_cell_length_a 23.4418(10)
_cell_length_b 9.6272(4)
_cell_length_c 22.5854(9)
_cell_measurement_reflns_used 9702
_cell_measurement_temperature 100(2)
_cell_measurement_theta_max 38.07
_cell_measurement_theta_min 2.34
_cell_volume 4548.2(3)
_computing_cell_refinement 'SAINT-Plus v7.66A (Bruker-AXS, ????)'
_computing_data_collection 'APEX2 v2009.7-0 (Bruker-AXS, 2009)'
_computing_data_reduction 'SAINT-Plus v7.66A (Bruker-AXS, ????)'
_computing_molecular_graphics 'Bruker SHELXTL'
_computing_publication_material 'Bruker SHELXTL'
_computing_structure_refinement 'SHELXL-97 (Sheldrick, 2008)'
_computing_structure_solution 'SHELXS-97 (Sheldrick, 2008)'
_diffrn_ambient_temperature 100(2)
_diffrn_detector_area_resol_mean 8.3
_diffrn_measured_fraction_theta_full 1.000
_diffrn_measured_fraction_theta_max 1.000
_diffrn_measurement_device_type 'Bruker KAPPA APEX II'
_diffrn_measurement_method 'omega and phi scans'
_diffrn_radiation_monochromator graphite
_diffrn_radiation_source 'fine-focus sealed tube'
_diffrn_radiation_type MoK\a
_diffrn_radiation_wavelength 0.71073
_diffrn_reflns_av_R_equivalents 0.0415
_diffrn_reflns_av_sigmaI/netI 0.0280
_diffrn_reflns_limit_h_max 39
_diffrn_reflns_limit_h_min -38
_diffrn_reflns_limit_k_max 16
_diffrn_reflns_limit_k_min -15
_diffrn_reflns_limit_l_max 37
_diffrn_reflns_limit_l_min -37
_diffrn_reflns_number 169811
_diffrn_reflns_theta_full 36.32
_diffrn_reflns_theta_max 36.32
_diffrn_reflns_theta_min 1.80
_exptl_absorpt_coefficient_mu 0.520
_exptl_absorpt_correction_T_max 0.9596
_exptl_absorpt_correction_T_min 0.7959
_exptl_absorpt_correction_type multi-scan
_exptl_absorpt_process_details 'SADABS v2008/1 (Bruker-AXS, 2008)'
_exptl_crystal_colour colourless
_exptl_crystal_density_diffrn 1.196
_exptl_crystal_description blade
_exptl_crystal_F_000 1760
_exptl_crystal_size_max 0.46
_exptl_crystal_size_mid 0.19
_exptl_crystal_size_min 0.08
_refine_diff_density_max 0.603
_refine_diff_density_min -0.745
_refine_diff_density_rms 0.070
_refine_ls_extinction_method none
_refine_ls_goodness_of_fit_ref 1.097
_refine_ls_hydrogen_treatment constr
_refine_ls_matrix_type full
_refine_ls_number_parameters 476
_refine_ls_number_reflns 22030
_refine_ls_number_restraints 0
_refine_ls_restrained_S_all 1.097
_refine_ls_R_factor_all 0.0581
_refine_ls_R_factor_gt 0.0392
_refine_ls_shift/su_max 0.001
_refine_ls_shift/su_mean 0.000
_refine_ls_structure_factor_coef Fsqd
_refine_ls_weighting_details 'calc w=1/[\s^2^(Fo^2^)+(0.0386P)^2^+1.8060P] where P=(Fo^2^+2Fc^2^)/3'
_refine_ls_weighting_scheme calc
_refine_ls_wR_factor_gt 0.0883
_refine_ls_wR_factor_ref 0.0963
_reflns_number_gt 17396
_reflns_number_total 22030
_reflns_threshold_expression >2sigma(I)
_cod_data_source_file ja208675p_si_002_5.cif
_cod_data_source_block mem132
_cod_database_code 4107126

loop_
_symmetry_equiv_pos_as_xyz
'x, y, z'
'-x, y+1/2, -z+1/2'
'-x, -y, -z'
'x, -y-1/2, z-1/2'

loop_
_atom_site_label
_atom_site_type_symbol
_atom_site_fract_x
_atom_site_fract_y
_atom_site_fract_z
_atom_site_U_iso_or_equiv
_atom_site_adp_type
_atom_site_occupancy
_atom_site_symmetry_multiplicity
_atom_site_calc_flag
_atom_site_refinement_flags
Fe1 Fe 0.185040(7) 0.102012(16) 0.423981(7) 0.01387(3) Uani 1 1 d .
P2 P 0.285066(12) -0.05116(3) 0.555850(12) 0.01220(4) Uani 1 1 d .
P3 P 0.380479(12) -0.12750(3) 0.354159(12) 0.01229(5) Uani 1 1 d .
P1 P 0.235981(12) 0.22545(3) 0.366496(13) 0.01331(5) Uani 1 1 d .
Si1 Si 0.081876(18) 0.27512(4) 0.460080(19) 0.02631(8) Uani 1 1 d .
Si2 Si 0.037563(16) 0.05037(5) 0.369854(18) 0.03057(9) Uani 1 1 d .
N2 N 0.25748(4) -0.01207(9) 0.47918(4) 0.01252(14) Uani 1 1 d .
C1 C 0.34853(4) 0.07612(10) 0.44985(4) 0.01072(14) Uani 1 1 d .
C7 C 0.35069(4) -0.17652(10) 0.50529(5) 0.01159(14) Uani 1 1 d .
C14 C 0.29448(5) -0.15935(11) 0.33090(5) 0.01358(16) Uani 1 1 d .
C6 C 0.41546(4) 0.07384(10) 0.48774(5) 0.01240(15) Uani 1 1 d .
H6 H 0.4348 -0.0090 0.5110 0.015 Uiso 1 1 calc R
C11 C 0.42203(5) -0.37420(11) 0.55292(5) 0.01712(18) Uani 1 1 d .
H11 H 0.4466 -0.4471 0.5476 0.021 Uiso 1 1 calc R
C13 C 0.26784(4) -0.12859(10) 0.37522(5) 0.01221(15) Uani 1 1 d .
C25 C 0.31246(5) 0.09781(11) 0.61221(5) 0.01544(17) Uani 1 1 d .
H25 H 0.2738 0.1519 0.6062 0.019 Uiso 1 1 calc R
C12 C 0.38859(5) -0.28403(11) 0.50040(5) 0.01466(16) Uani 1 1 d .
H12 H 0.3915 -0.2957 0.4601 0.018 Uiso 1 1 calc R
C3 C 0.36207(5) 0.31556(11) 0.42127(5) 0.01600(17) Uani 1 1 d .
H3 H 0.3436 0.3992 0.3983 0.019 Uiso 1 1 calc R
C8 C 0.34806(5) -0.16764(10) 0.56623(5) 0.01383(16) Uani 1 1 d .
B B 0.30655(5) -0.06092(11) 0.44999(5) 0.01115(16) Uani 1 1 d .
C5 C 0.45472(5) 0.18578(11) 0.49299(5) 0.01493(16) Uani 1 1 d .
H5 H 0.4997 0.1789 0.5194 0.018 Uiso 1 1 calc R
N1 N 0.10345(4) 0.15048(12) 0.41877(5) 0.02145(18) Uani 1 1 d .
C34 C 0.37658(5) 0.03341(11) 0.30592(5) 0.01611(17) Uani 1 1 d .
H34 H 0.3517 0.1020 0.3182 0.019 Uiso 1 1 calc R
C2 C 0.32234(4) 0.20244(10) 0.41606(5) 0.01236(15) Uani 1 1 d .
C9 C 0.38241(6) -0.25515(12) 0.61990(5) 0.01914(19) Uani 1 1 d .
H9 H 0.3801 -0.2437 0.6605 0.023 Uiso 1 1 calc R
C18 C 0.20264(5) -0.15994(12) 0.35189(5) 0.01641(17) Uani 1 1 d .
H18 H 0.1838 -0.1432 0.3807 0.020 Uiso 1 1 calc R
C22 C 0.22083(5) 0.41342(12) 0.36729(6) 0.01880(19) Uani 1 1 d .
H22 H 0.2463 0.4645 0.3487 0.023 Uiso 1 1 calc R
C31 C 0.39864(5) -0.26907(11) 0.30856(5) 0.01570(17) Uani 1 1 d .
H31 H 0.3663 -0.2679 0.2608 0.019 Uiso 1 1 calc R
C19 C 0.22026(5) 0.18417(12) 0.28001(5) 0.01755(18) Uani 1 1 d .
H19 H 0.2449 0.0975 0.2830 0.021 Uiso 1 1 calc R
C4 C 0.42788(5) 0.30780(11) 0.45937(5) 0.01702(17) Uani 1 1 d .
H4 H 0.4542 0.3852 0.4624 0.020 Uiso 1 1 calc R
C28 C 0.23219(6) -0.14981(12) 0.58041(5) 0.01837(18) Uani 1 1 d .
H28 H 0.2585 -0.1805 0.6273 0.022 Uiso 1 1 calc R
C17 C 0.16402(5) -0.21383(13) 0.28934(6) 0.0208(2) Uani 1 1 d .
H17 H 0.1199 -0.2304 0.2758 0.025 Uiso 1 1 calc R
C36 C 0.44309(6) 0.09880(13) 0.32893(6) 0.0235(2) Uani 1 1 d .
H36A H 0.4669 0.0466 0.3101 0.035 Uiso 1 1 calc R
H36B H 0.4663 0.0960 0.3775 0.035 Uiso 1 1 calc R
H36C H 0.4384 0.1955 0.3139 0.035 Uiso 1 1 calc R
C15 C 0.25513(5) -0.21664(13) 0.26844(5) 0.01902(19) Uani 1 1 d .
H15 H 0.2734 -0.2382 0.2396 0.023 Uiso 1 1 calc R
C24 C 0.24074(6) 0.46387(13) 0.43809(6) 0.0248(2) Uani 1 1 d .
H24A H 0.2334 0.5642 0.4377 0.037 Uiso 1 1 calc R
H24B H 0.2862 0.4442 0.4656 0.037 Uiso 1 1 calc R
H24C H 0.2154 0.4156 0.4564 0.037 Uiso 1 1 calc R
C30 C 0.17694(6) -0.06372(14) 0.57904(6) 0.0236(2) Uani 1 1 d .
H30A H 0.1534 -0.0211 0.5352 0.035 Uiso 1 1 calc R
H30B H 0.1938 0.0092 0.6129 0.035 Uiso 1 1 calc R
H30C H 0.1481 -0.1240 0.5882 0.035 Uiso 1 1 calc R
C35 C 0.34119(6) 0.02245(13) 0.23035(6) 0.0228(2) Uani 1 1 d .
H35A H 0.3405 0.1136 0.2107 0.034 Uiso 1 1 calc R
H35B H 0.2972 -0.0087 0.2168 0.034 Uiso 1 1 calc R
H35C H 0.3631 -0.0446 0.2150 0.034 Uiso 1 1 calc R
C23 C 0.14950(6) 0.44128(14) 0.32331(7) 0.0257(2) Uani 1 1 d .
H23A H 0.1240 0.3721 0.3327 0.039 Uiso 1 1 calc R
H23B H 0.1403 0.4352 0.2765 0.039 Uiso 1 1 calc R
H23C H 0.1387 0.5344 0.3326 0.039 Uiso 1 1 calc R
C33 C 0.39508(7) -0.40756(12) 0.33990(6) 0.0240(2) Uani 1 1 d .
H33A H 0.4055 -0.4835 0.3175 0.036 Uiso 1 1 calc R
H33B H 0.3518 -0.4208 0.3351 0.036 Uiso 1 1 calc R
H33C H 0.4257 -0.4071 0.3871 0.036 Uiso 1 1 calc R
C10 C 0.41996(6) -0.35898(12) 0.61321(6) 0.0201(2) Uani 1 1 d .
H10 H 0.4440 -0.4191 0.6493 0.024 Uiso 1 1 calc R
C21 C 0.24600(6) 0.29420(14) 0.24931(6) 0.0232(2) Uani 1 1 d .
H21A H 0.2419 0.2605 0.2066 0.035 Uiso 1 1 calc R
H21B H 0.2911 0.3123 0.2793 0.035 Uiso 1 1 calc R
H21C H 0.2214 0.3802 0.2424 0.035 Uiso 1 1 calc R
C16 C 0.19054(5) -0.24316(14) 0.24695(6) 0.0231(2) Uani 1 1 d .
H16 H 0.1651 -0.2806 0.2041 0.028 Uiso 1 1 calc R
C32 C 0.46571(6) -0.25083(14) 0.31383(6) 0.0238(2) Uani 1 1 d .
H32A H 0.4966 -0.2377 0.3604 0.036 Uiso 1 1 calc R
H32B H 0.4662 -0.1694 0.2881 0.036 Uiso 1 1 calc R
H32C H 0.4772 -0.3337 0.2964 0.036 Uiso 1 1 calc R
C29 C 0.20850(7) -0.28071(14) 0.53818(7) 0.0281(3) Uani 1 1 d .
H29A H 0.1819 -0.3348 0.5530 0.042 Uiso 1 1 calc R
H29B H 0.2452 -0.3368 0.5428 0.042 Uiso 1 1 calc R
H29C H 0.1832 -0.2546 0.4915 0.042 Uiso 1 1 calc R
C27 C 0.34697(7) 0.05301(14) 0.68482(6) 0.0263(2) Uani 1 1 d .
H27A H 0.3848 -0.0017 0.6921 0.039 Uiso 1 1 calc R
H27B H 0.3182 -0.0035 0.6956 0.039 Uiso 1 1 calc R
H27C H 0.3601 0.1355 0.7133 0.039 Uiso 1 1 calc R
C26 C 0.35426(7) 0.19329(15) 0.59466(7) 0.0282(3) Uani 1 1 d .
H26A H 0.3672 0.2736 0.6245 0.042 Uiso 1 1 calc R
H26B H 0.3301 0.2251 0.5487 0.042 Uiso 1 1 calc R
H26C H 0.3924 0.1427 0.5994 0.042 Uiso 1 1 calc R
C20 C 0.15018(6) 0.14943(16) 0.23420(6) 0.0267(2) Uani 1 1 d .
H20A H 0.1240 0.2332 0.2267 0.040 Uiso 1 1 calc R
H20B H 0.1354 0.0778 0.2549 0.040 Uiso 1 1 calc R
H20C H 0.1463 0.1151 0.1917 0.040 Uiso 1 1 calc R
C40 C 0.01543(8) 0.0656(3) 0.27977(8) 0.0584(6) Uani 1 1 d .
H40A H 0.0118 0.1639 0.2674 0.088 Uiso 1 1 calc R
H40B H -0.0256 0.0193 0.2537 0.088 Uiso 1 1 calc R
H40C H 0.0485 0.0216 0.2709 0.088 Uiso 1 1 calc R
C42 C 0.05786(8) 0.44720(18) 0.41682(9) 0.0397(4) Uani 1 1 d .
H42A H 0.0958 0.4951 0.4194 0.060 Uiso 1 1 calc R
H42B H 0.0378 0.5040 0.4383 0.060 Uiso 1 1 calc R
H42C H 0.0274 0.4324 0.3702 0.060 Uiso 1 1 calc R
C41 C 0.14513(8) 0.31532(17) 0.54581(7) 0.0356(3) Uani 1 1 d .
H41A H 0.1531 0.2329 0.5739 0.053 Uiso 1 1 calc R
H41B H 0.1308 0.3919 0.5644 0.053 Uiso 1 1 calc R
H41C H 0.1846 0.3422 0.5440 0.053 Uiso 1 1 calc R
C38 C 0.00840(7) 0.19306(19) 0.45880(8) 0.0390(4) Uani 1 1 d .
H38A H 0.0202 0.1223 0.4942 0.047 Uiso 1 1 calc R
H38B H -0.0190 0.2640 0.4650 0.047 Uiso 1 1 calc R
C37 C -0.02635(7) 0.1252(2) 0.38942(9) 0.0434(4) Uani 1 1 d .
H37A H -0.0518 0.1955 0.3558 0.052 Uiso 1 1 calc R
H37B H -0.0555 0.0510 0.3897 0.052 Uiso 1 1 calc R
C39 C 0.04764(7) -0.1393(2) 0.39074(9) 0.0414(4) Uani 1 1 d .
H39A H 0.0832 -0.1762 0.3840 0.062 Uiso 1 1 calc R
H39B H 0.0083 -0.1888 0.3619 0.062 Uiso 1 1 calc R
H39C H 0.0567 -0.1520 0.4372 0.062 Uiso 1 1 calc R

loop_
_atom_site_aniso_label
_atom_site_aniso_U_11
_atom_site_aniso_U_22
_atom_site_aniso_U_33
_atom_site_aniso_U_23
_atom_site_aniso_U_13
_atom_site_aniso_U_12
Fe1 0.01012(6) 0.01838(7) 0.01367(6) 0.00364(5) 0.00585(5) 0.00179(5)
P2 0.01538(10) 0.01259(10) 0.01107(10) 0.00163(8) 0.00811(8) 0.00208(8)
P3 0.01326(10) 0.01460(11) 0.01033(10) -0.00121(8) 0.00648(8) -0.00166(8)
P1 0.01143(10) 0.01551(11) 0.01333(10) 0.00415(8) 0.00589(8) 0.00166(8)
Si1 0.02551(16) 0.03354(19) 0.02679(16) 0.01154(14) 0.01789(14) 0.01405(14)
Si2 0.01121(12) 0.0588(3) 0.02153(16) 0.00243(16) 0.00724(12) -0.00276(15)
N2 0.0127(3) 0.0155(4) 0.0113(3) 0.0024(3) 0.0071(3) 0.0016(3)
C1 0.0113(3) 0.0123(4) 0.0094(3) 0.0004(3) 0.0055(3) -0.0001(3)
C7 0.0135(4) 0.0113(4) 0.0116(3) 0.0009(3) 0.0072(3) -0.0006(3)
C14 0.0147(4) 0.0155(4) 0.0108(4) -0.0011(3) 0.0060(3) -0.0033(3)
C6 0.0117(3) 0.0133(4) 0.0122(4) -0.0005(3) 0.0054(3) 0.0002(3)
C11 0.0205(4) 0.0146(4) 0.0202(4) 0.0034(3) 0.0126(4) 0.0044(3)
C13 0.0124(3) 0.0134(4) 0.0109(3) 0.0009(3) 0.0053(3) -0.0016(3)
C25 0.0191(4) 0.0158(4) 0.0133(4) -0.0005(3) 0.0090(3) 0.0026(3)
C12 0.0179(4) 0.0143(4) 0.0151(4) 0.0012(3) 0.0105(3) 0.0018(3)
C3 0.0155(4) 0.0136(4) 0.0192(4) 0.0025(3) 0.0081(3) -0.0005(3)
C8 0.0176(4) 0.0137(4) 0.0121(4) 0.0019(3) 0.0084(3) 0.0034(3)
B 0.0116(4) 0.0127(4) 0.0102(4) 0.0008(3) 0.0059(3) -0.0002(3)
C5 0.0120(4) 0.0158(4) 0.0163(4) -0.0024(3) 0.0057(3) -0.0018(3)
N1 0.0133(4) 0.0325(5) 0.0202(4) 0.0052(4) 0.0089(3) 0.0050(4)
C34 0.0197(4) 0.0161(4) 0.0160(4) 0.0002(3) 0.0110(4) -0.0016(3)
C2 0.0116(3) 0.0137(4) 0.0124(4) 0.0014(3) 0.0060(3) 0.0000(3)
C9 0.0259(5) 0.0198(5) 0.0147(4) 0.0055(4) 0.0119(4) 0.0081(4)
C18 0.0137(4) 0.0204(5) 0.0157(4) -0.0016(3) 0.0071(3) -0.0040(3)
C22 0.0171(4) 0.0174(5) 0.0228(5) 0.0060(4) 0.0098(4) 0.0046(4)
C31 0.0197(4) 0.0157(4) 0.0134(4) -0.0005(3) 0.0090(3) 0.0002(3)
C19 0.0158(4) 0.0226(5) 0.0138(4) 0.0043(4) 0.0063(3) 0.0007(4)
C4 0.0150(4) 0.0144(4) 0.0219(5) -0.0009(3) 0.0086(4) -0.0031(3)
C28 0.0244(5) 0.0187(5) 0.0180(4) 0.0026(4) 0.0149(4) -0.0001(4)
C17 0.0145(4) 0.0271(5) 0.0181(4) -0.0036(4) 0.0051(4) -0.0067(4)
C36 0.0255(5) 0.0220(5) 0.0279(5) -0.0015(4) 0.0163(5) -0.0071(4)
C15 0.0180(4) 0.0261(5) 0.0126(4) -0.0050(4) 0.0066(3) -0.0056(4)
C24 0.0275(5) 0.0211(5) 0.0282(6) -0.0002(4) 0.0145(5) 0.0042(4)
C30 0.0237(5) 0.0275(6) 0.0268(5) 0.0013(4) 0.0178(5) 0.0001(4)
C35 0.0322(6) 0.0215(5) 0.0172(5) 0.0028(4) 0.0132(4) -0.0004(4)
C23 0.0203(5) 0.0254(6) 0.0310(6) 0.0103(5) 0.0113(5) 0.0096(4)
C33 0.0372(6) 0.0172(5) 0.0203(5) 0.0022(4) 0.0154(5) 0.0026(4)
C10 0.0257(5) 0.0185(5) 0.0191(5) 0.0074(4) 0.0128(4) 0.0088(4)
C21 0.0252(5) 0.0284(6) 0.0187(5) 0.0081(4) 0.0121(4) 0.0017(4)
C16 0.0179(4) 0.0326(6) 0.0154(4) -0.0076(4) 0.0044(4) -0.0083(4)
C32 0.0212(5) 0.0301(6) 0.0239(5) -0.0047(4) 0.0136(4) 0.0014(4)
C29 0.0378(7) 0.0210(5) 0.0350(7) -0.0043(5) 0.0248(6) -0.0087(5)
C27 0.0372(6) 0.0229(5) 0.0138(4) -0.0009(4) 0.0071(4) 0.0061(5)
C26 0.0375(7) 0.0291(6) 0.0267(6) -0.0127(5) 0.0220(5) -0.0159(5)
C20 0.0179(5) 0.0386(7) 0.0183(5) 0.0031(5) 0.0036(4) -0.0014(5)
C40 0.0235(6) 0.125(2) 0.0222(6) -0.0003(9) 0.0064(5) -0.0206(9)
C42 0.0445(8) 0.0416(8) 0.0425(8) 0.0198(7) 0.0279(7) 0.0239(7)
C41 0.0488(9) 0.0329(7) 0.0286(6) 0.0036(5) 0.0205(6) 0.0135(6)
C38 0.0318(7) 0.0537(10) 0.0457(8) 0.0154(7) 0.0301(7) 0.0144(7)
C37 0.0164(5) 0.0710(12) 0.0471(9) 0.0150(8) 0.0181(6) 0.0070(6)
C39 0.0268(6) 0.0521(10) 0.0465(9) -0.0141(8) 0.0176(6) -0.0154(7)

loop_
_atom_type_symbol
_atom_type_description
_atom_type_scat_dispersion_real
_atom_type_scat_dispersion_imag
_atom_type_scat_source
C C 0.0033 0.0016 'International Tables Vol C Tables 4.2.6.8 and 6.1.1.4'
H H 0.0000 0.0000 'International Tables Vol C Tables 4.2.6.8 and 6.1.1.4'
B B 0.0013 0.0007 'International Tables Vol C Tables 4.2.6.8 and 6.1.1.4'
N N 0.0061 0.0033 'International Tables Vol C Tables 4.2.6.8 and 6.1.1.4'
Si Si 0.0817 0.0704 'International Tables Vol C Tables 4.2.6.8 and 6.1.1.4'
P P 0.1023 0.0942 'International Tables Vol C Tables 4.2.6.8 and 6.1.1.4'
Fe Fe 0.3463 0.8444 'International Tables Vol C Tables 4.2.6.8 and 6.1.1.4'

loop_
_geom_angle_atom_site_label_1
_geom_angle_atom_site_label_2
_geom_angle_atom_site_label_3
_geom_angle
N1 Fe1 N2 137.62(4)
N1 Fe1 P1 124.31(3)
N2 Fe1 P1 97.00(2)
N2 P2 C8 101.35(4)
N2 P2 C25 114.38(5)
C8 P2 C25 113.04(5)
N2 P2 C28 116.86(5)
C8 P2 C28 105.49(5)
C25 P2 C28 105.55(5)
C14 P3 C31 102.18(5)
C14 P3 C34 102.09(5)
C31 P3 C34 104.24(5)
C2 P1 C22 106.09(5)
C2 P1 C19 104.86(5)
C22 P1 C19 105.78(5)
C2 P1 Fe1 106.74(3)
C22 P1 Fe1 109.31(4)
C19 P1 Fe1 122.93(4)
N1 Si1 C41 114.41(6)
N1 Si1 C42 115.07(6)
C41 Si1 C42 105.51(8)
N1 Si1 C38 100.88(7)
C41 Si1 C38 113.24(7)
C42 Si1 C38 107.76(8)
N1 Si1 Si2 35.17(3)
C41 Si1 Si2 139.90(5)
C42 Si1 Si2 111.96(6)
C38 Si1 Si2 68.42(6)
N1 Si2 C40 112.42(7)
N1 Si2 C39 114.03(6)
C40 Si2 C39 107.02(10)
N1 Si2 C37 102.24(7)
C40 Si2 C37 111.49(9)
C39 Si2 C37 109.67(8)
N1 Si2 Si1 35.15(3)
C40 Si2 Si1 123.82(9)
C39 Si2 Si1 126.90(6)
C37 Si2 Si1 67.11(6)
P2 N2 B 110.86(6)
P2 N2 Fe1 129.93(5)
B N2 Fe1 118.52(6)
C6 C1 C2 115.66(8)
C6 C1 B 119.29(8)
C2 C1 B 125.00(8)
C12 C7 C8 115.55(9)
C12 C7 B 130.13(8)
C8 C7 B 114.29(8)
C15 C14 C13 119.24(9)
C15 C14 P3 118.96(7)
C13 C14 P3 121.80(7)
C5 C6 C1 123.66(9)
C12 C11 C10 120.88(10)
C18 C13 C14 115.95(9)
C18 C13 B 118.11(8)
C14 C13 B 125.94(8)
C26 C25 C27 111.06(10)
C26 C25 P2 110.93(7)
C27 C25 P2 112.02(8)
C11 C12 C7 121.82(9)
C4 C3 C2 121.33(10)
C9 C8 C7 123.36(9)
C9 C8 P2 127.80(7)
C7 C8 P2 107.98(7)
N2 B C7 101.82(7)
N2 B C1 107.50(8)
C7 B C1 111.84(8)
N2 B C13 111.43(7)
C7 B C13 112.18(8)
C1 B C13 111.57(7)
C4 C5 C6 119.47(9)
Si1 N1 Si2 109.68(5)
Si1 N1 Fe1 131.39(6)
Si2 N1 Fe1 118.75(6)
C35 C34 C36 111.24(9)
C35 C34 P3 116.89(8)
C36 C34 P3 111.48(8)
C3 C2 C1 120.69(9)
C3 C2 P1 117.78(7)
C1 C2 P1 121.51(7)
C10 C9 C8 119.15(9)
C17 C18 C13 124.07(9)
C24 C22 C23 110.52(10)
C24 C22 P1 110.64(8)
C23 C22 P1 108.86(9)
C33 C31 C32 109.42(10)
C33 C31 P3 107.87(7)
C32 C31 P3 110.76(8)
C21 C19 C20 111.52(9)
C21 C19 P1 113.33(8)
C20 C19 P1 113.56(8)
C5 C4 C3 119.20(9)
C29 C28 C30 111.70(10)
C29 C28 P2 110.09(7)
C30 C28 P2 113.31(8)
C16 C17 C18 119.28(10)
C16 C15 C14 122.79(10)
C9 C10 C11 119.17(10)
C17 C16 C15 118.63(10)
C37 C38 Si1 104.62(9)
C38 C37 Si2 106.73(9)

loop_
_geom_bond_atom_site_label_1
_geom_bond_atom_site_label_2
_geom_bond_distance
Fe1 N1 1.9201(9)
Fe1 N2 1.9321(8)
Fe1 P1 2.4338(3)
P2 N2 1.5959(8)
P2 C8 1.7834(10)
P2 C25 1.8308(11)
P2 C28 1.8349(11)
P3 C14 1.8649(10)
P3 C31 1.8696(10)
P3 C34 1.8722(11)
P1 C2 1.8316(10)
P1 C22 1.8458(12)
P1 C19 1.8598(11)
Si1 N1 1.7296(11)
Si1 C41 1.8723(17)
Si1 C42 1.8760(15)
Si1 C38 1.8832(16)
Si1 Si2 2.8288(6)
Si2 N1 1.7304(11)
Si2 C40 1.8648(16)
Si2 C39 1.874(2)
Si2 C37 1.8860(15)
N2 B 1.6321(13)
C1 C6 1.4079(13)
C1 C2 1.4196(13)
C1 B 1.6469(14)
C7 C12 1.4004(14)
C7 C8 1.4078(13)
C7 B 1.6439(14)
C14 C15 1.4037(14)
C14 C13 1.4296(13)
C6 C5 1.3871(14)
C11 C12 1.3913(15)
C11 C10 1.3919(15)
C13 C18 1.4064(13)
C13 B 1.6482(14)
C25 C26 1.5208(16)
C25 C27 1.5270(15)
C3 C4 1.3883(15)
C3 C2 1.4028(14)
C8 C9 1.3951(14)
C5 C4 1.3861(15)
C34 C35 1.5277(15)
C34 C36 1.5382(16)
C9 C10 1.3846(15)
C18 C17 1.3892(15)
C22 C24 1.5287(17)
C22 C23 1.5346(16)
C31 C33 1.5294(16)
C31 C32 1.5323(15)
C19 C21 1.5313(16)
C19 C20 1.5318(16)
C28 C29 1.5258(17)
C28 C30 1.5262(16)
C17 C16 1.3857(16)
C15 C16 1.3891(15)
C38 C37 1.547(3)
